data_4118390
loop_
_publ_author_name
'Yi-Feng Wang'
'Hui Chen'
'Xu Zhu'
'Shunsuke Chiba'

_publ_contact_author
;
Dr Shunsuke Chiba
Division of Chemistry and Biological Chemistry
School of Physical and Mathematical Sciences
Nanyang Technological University
21 Nanyang Link
Singapore 637371
Singapore
;
_publ_contact_author_email shunsuke@ntu.edu.sg
_publ_contact_author_fax '+65 6791 1961'
_publ_contact_author_phone '+65 6513 8013'
_publ_section_title
;
 Copper-Catalyzed Aerobic Aliphatic C-H Oxygenation Directed by an Amidine
 Moiety
;
_journal_name_full 'Journal of the American Chemical Society'
_journal_page_first 11980
_journal_page_last 11983
_journal_paper_doi 10.1021/ja305833a
_journal_volume 134
_journal_year 2012
_chemical_formula_moiety 'C21 H21 N O'
_chemical_formula_sum 'C21 H21 N O'
_chemical_formula_weight 303.39
_chemical_name_systematic
; 
 ? 
;
_space_group_IT_number 4
_symmetry_cell_setting monoclinic
_symmetry_space_group_name_Hall 'P 2yb'
_symmetry_space_group_name_H-M 'P 1 21 1'
_atom_sites_solution_hydrogens geom
_atom_sites_solution_primary direct
_atom_sites_solution_secondary difmap
_audit_creation_method SHELXL-97
_cell_angle_alpha 90.00
_cell_angle_beta 111.284(3)
_cell_angle_gamma 90.00
_cell_formula_units_Z 2
_cell_length_a 12.3032(12)
_cell_length_b 5.6451(5)
_cell_length_c 12.6251(9)
_cell_measurement_reflns_used 3043
_cell_measurement_temperature 103(2)
_cell_measurement_theta_max 26.97
_cell_measurement_theta_min 3.34
_cell_volume 817.04(12)
_computing_cell_refinement 'Bruker SAINT'
_computing_data_collection 'Bruker APEX2'
_computing_data_reduction 'Bruker SAINT'
_computing_molecular_graphics 'Bruker SHELXTL'
_computing_publication_material 'Bruker SHELXTL'
_computing_structure_refinement 'SHELXL-97 (Sheldrick, 2008)'
_computing_structure_solution 'SHELXS-97 (Sheldrick, 2008)'
_diffrn_ambient_temperature 103(2)
_diffrn_measured_fraction_theta_full 0.973
_diffrn_measured_fraction_theta_max 0.971
_diffrn_measurement_device_type 'Bruker APEX-II CCD'
_diffrn_measurement_method '\f and \w scans'
_diffrn_radiation_monochromator graphite
_diffrn_radiation_source 'fine-focus sealed tube'
_diffrn_radiation_type MoK\a
_diffrn_radiation_wavelength 0.71073
_diffrn_reflns_av_R_equivalents 0.0292
_diffrn_reflns_av_sigmaI/netI 0.0289
_diffrn_reflns_limit_h_max 15
_diffrn_reflns_limit_h_min -15
_diffrn_reflns_limit_k_max 7
_diffrn_reflns_limit_k_min -7
_diffrn_reflns_limit_l_max 14
_diffrn_reflns_limit_l_min -16
_diffrn_reflns_number 6346
_diffrn_reflns_theta_full 25.00
_diffrn_reflns_theta_max 26.99
_diffrn_reflns_theta_min 2.90
_exptl_absorpt_coefficient_mu 0.075
_exptl_absorpt_correction_T_max 0.9866
_exptl_absorpt_correction_T_min 0.9706
_exptl_absorpt_correction_type multi-scan
_exptl_absorpt_process_details sadabs
_exptl_crystal_colour colourless
_exptl_crystal_density_diffrn 1.233
_exptl_crystal_description block
_exptl_crystal_F_000 324
_exptl_crystal_size_max 0.40
_exptl_crystal_size_mid 0.20
_exptl_crystal_size_min 0.18
_refine_diff_density_max 0.184
_refine_diff_density_min -0.179
_refine_diff_density_rms 0.037
_refine_ls_extinction_method none
_refine_ls_goodness_of_fit_ref 1.081
_refine_ls_hydrogen_treatment mixed
_refine_ls_matrix_type full
_refine_ls_number_parameters 213
_refine_ls_number_reflns 1910
_refine_ls_number_restraints 1
_refine_ls_restrained_S_all 1.080
_refine_ls_R_factor_all 0.0352
_refine_ls_R_factor_gt 0.0312
_refine_ls_shift/su_max 0.001
_refine_ls_shift/su_mean 0.000
_refine_ls_structure_factor_coef Fsqd
_refine_ls_weighting_details 'calc w=1/[\s^2^(Fo^2^)+(0.0382P)^2^+0.1269P] where P=(Fo^2^+2Fc^2^)/3'
_refine_ls_weighting_scheme calc
_refine_ls_wR_factor_gt 0.0751
_refine_ls_wR_factor_ref 0.0772
_reflns_number_gt 1777
_reflns_number_total 1910
_reflns_threshold_expression >2sigma(I)
_cod_data_source_file ja305833a_si_003.cif
_cod_data_source_block 6a
_cod_database_code 4118390

loop_
_symmetry_equiv_pos_as_xyz
'x, y, z'
'-x, y+1/2, -z'

loop_
_atom_site_label
_atom_site_type_symbol
_atom_site_fract_x
_atom_site_fract_y
_atom_site_fract_z
_atom_site_U_iso_or_equiv
_atom_site_adp_type
_atom_site_occupancy
_atom_site_symmetry_multiplicity
_atom_site_calc_flag
_atom_site_refinement_flags
C1 C 0.20485(14) 1.0330(3) 1.03916(15) 0.0137(3) Uani 1 1 d .
C2 C 0.27665(13) 1.0309(3) 0.96271(14) 0.0138(3) Uani 1 1 d .
C3 C 0.34857(14) 0.8380(3) 0.96577(15) 0.0171(4) Uani 1 1 d .
H3 H 0.3537 0.7108 1.0166 0.020 Uiso 1 1 calc R
C4 C 0.41291(15) 0.8300(4) 0.89511(15) 0.0201(4) Uani 1 1 d .
H4 H 0.4619 0.6983 0.8979 0.024 Uiso 1 1 calc R
C5 C 0.40508(15) 1.0151(4) 0.82063(15) 0.0209(4) Uani 1 1 d .
H5 H 0.4482 1.0095 0.7717 0.025 Uiso 1 1 calc R
C6 C 0.33479(15) 1.2079(3) 0.81736(15) 0.0204(4) Uani 1 1 d .
H6 H 0.3303 1.3352 0.7667 0.024 Uiso 1 1 calc R
C7 C 0.27035(14) 1.2161(3) 0.88824(14) 0.0164(4) Uani 1 1 d .
H7 H 0.2220 1.3489 0.8856 0.020 Uiso 1 1 calc R
C8 C 0.28496(14) 0.9851(3) 1.16251(14) 0.0143(4) Uani 1 1 d .
C9 C 0.36966(14) 1.1543(4) 1.21604(15) 0.0181(4) Uani 1 1 d .
H9 H 0.3734 1.2961 1.1770 0.022 Uiso 1 1 calc R
C10 C 0.44824(16) 1.1182(4) 1.32542(16) 0.0229(4) Uani 1 1 d .
H10 H 0.5068 1.2330 1.3602 0.028 Uiso 1 1 calc R
C11 C 0.44181(16) 0.9151(4) 1.38448(16) 0.0239(4) Uani 1 1 d .
H11 H 0.4953 0.8911 1.4598 0.029 Uiso 1 1 calc R
C12 C 0.35710(16) 0.7475(4) 1.33316(16) 0.0231(4) Uani 1 1 d .
H12 H 0.3519 0.6086 1.3736 0.028 Uiso 1 1 calc R
C13 C 0.27948(15) 0.7818(4) 1.22239(15) 0.0195(4) Uani 1 1 d .
H13 H 0.2221 0.6649 1.1873 0.023 Uiso 1 1 calc R
C14 C 0.10523(14) 0.8510(3) 0.99880(14) 0.0147(4) Uani 1 1 d .
H14A H 0.1396 0.6924 0.9989 0.018 Uiso 1 1 calc R
H14B H 0.0658 0.8474 1.0546 0.018 Uiso 1 1 calc R
C15 C 0.03507(15) 0.7657(4) 0.79137(14) 0.0193(4) Uani 1 1 d .
H15A H 0.0200 0.5947 0.7966 0.023 Uiso 1 1 calc R
H15B H 0.1169 0.7849 0.7969 0.023 Uiso 1 1 calc R
C16 C -0.04599(15) 0.8617(4) 0.67938(15) 0.0186(4) Uani 1 1 d .
C17 C -0.14831(15) 0.7451(4) 0.61638(16) 0.0228(4) Uani 1 1 d .
H17 H -0.1688 0.6025 0.6445 0.027 Uiso 1 1 calc R
C18 C -0.22134(18) 0.8357(4) 0.51209(17) 0.0320(5) Uani 1 1 d .
H18 H -0.2906 0.7534 0.4688 0.038 Uiso 1 1 calc R
C19 C -0.1931(2) 1.0449(4) 0.47167(17) 0.0336(5) Uani 1 1 d .
H19 H -0.2433 1.1072 0.4009 0.040 Uiso 1 1 calc R
C20 C -0.09194(19) 1.1640(4) 0.53391(17) 0.0318(5) Uani 1 1 d .
H20 H -0.0725 1.3082 0.5063 0.038 Uiso 1 1 calc R
C21 C -0.01897(17) 1.0718(4) 0.63690(16) 0.0242(4) Uani 1 1 d .
H21 H 0.0508 1.1535 0.6793 0.029 Uiso 1 1 calc R
N1 N 0.01691(12) 0.8938(3) 0.88567(12) 0.0149(3) Uani 1 1 d .
O1 O 0.15653(10) 1.2658(2) 1.03032(10) 0.0156(3) Uani 1 1 d .
H1A H 0.1145 1.2741 1.0698 0.023 Uiso 1 1 calc R
H1 H 0.0120(17) 1.045(5) 0.8716(17) 0.020(5) Uiso 1 1 d .

loop_
_atom_site_aniso_label
_atom_site_aniso_U_11
_atom_site_aniso_U_22
_atom_site_aniso_U_33
_atom_site_aniso_U_23
_atom_site_aniso_U_13
_atom_site_aniso_U_12
C1 0.0123(7) 0.0122(8) 0.0165(8) 0.0005(7) 0.0053(6) 0.0010(7)
C2 0.0095(7) 0.0153(9) 0.0154(8) -0.0014(7) 0.0031(6) -0.0022(7)
C3 0.0151(8) 0.0157(9) 0.0200(9) 0.0016(7) 0.0059(7) 0.0005(7)
C4 0.0151(8) 0.0203(10) 0.0249(9) -0.0020(8) 0.0073(7) 0.0030(7)
C5 0.0182(8) 0.0260(11) 0.0208(9) -0.0016(8) 0.0099(7) 0.0004(8)
C6 0.0220(8) 0.0212(10) 0.0197(9) 0.0040(7) 0.0097(7) 0.0004(8)
C7 0.0143(8) 0.0156(9) 0.0192(8) 0.0010(7) 0.0060(7) 0.0019(7)
C8 0.0125(7) 0.0165(9) 0.0154(8) -0.0001(7) 0.0067(6) 0.0021(7)
C9 0.0182(8) 0.0188(9) 0.0187(8) 0.0001(8) 0.0084(7) -0.0030(7)
C10 0.0214(9) 0.0252(11) 0.0213(9) -0.0052(8) 0.0067(8) -0.0087(8)
C11 0.0226(9) 0.0292(12) 0.0153(9) 0.0004(8) 0.0013(7) -0.0004(8)
C12 0.0276(10) 0.0188(10) 0.0214(9) 0.0056(8) 0.0071(8) 0.0017(8)
C13 0.0183(8) 0.0168(9) 0.0210(9) -0.0003(8) 0.0043(7) -0.0011(7)
C14 0.0129(8) 0.0145(9) 0.0167(8) 0.0005(7) 0.0052(6) -0.0009(7)
C15 0.0193(8) 0.0191(9) 0.0204(9) -0.0022(8) 0.0081(7) 0.0029(7)
C16 0.0195(9) 0.0198(9) 0.0182(9) -0.0044(8) 0.0089(7) 0.0020(7)
C17 0.0240(9) 0.0218(10) 0.0235(9) -0.0036(8) 0.0097(8) -0.0018(8)
C18 0.0269(10) 0.0377(13) 0.0249(10) -0.0094(9) 0.0014(8) -0.0015(9)
C19 0.0421(12) 0.0367(13) 0.0175(10) 0.0013(9) 0.0056(9) 0.0133(11)
C20 0.0490(13) 0.0249(11) 0.0252(10) 0.0016(9) 0.0177(9) 0.0034(10)
C21 0.0283(10) 0.0241(10) 0.0217(9) -0.0032(8) 0.0109(8) -0.0028(8)
N1 0.0147(7) 0.0135(8) 0.0159(7) -0.0005(6) 0.0049(6) 0.0001(6)
O1 0.0154(6) 0.0126(6) 0.0215(6) 0.0019(5) 0.0101(5) 0.0028(5)

loop_
_atom_type_symbol
_atom_type_description
_atom_type_scat_dispersion_real
_atom_type_scat_dispersion_imag
_atom_type_scat_source
C C 0.0033 0.0000 'International Tables Vol C Tables 4.2.6.8 and 6.1.1.4'
H H 0.0000 0.0000 'International Tables Vol C Tables 4.2.6.8 and 6.1.1.4'
N N 0.0061 0.0000 'International Tables Vol C Tables 4.2.6.8 and 6.1.1.4'
O O 0.0106 0.0000 'International Tables Vol C Tables 4.2.6.8 and 6.1.1.4'

loop_
_geom_angle_atom_site_label_1
_geom_angle_atom_site_label_2
_geom_angle_atom_site_label_3
_geom_angle
O1 C1 C2 106.12(14)
O1 C1 C8 109.69(14)
C2 C1 C8 109.53(12)
O1 C1 C14 109.23(12)
C2 C1 C14 111.09(14)
C8 C1 C14 111.06(14)
C7 C2 C3 119.02(15)
C7 C2 C1 121.26(15)
C3 C2 C1 119.71(15)
C4 C3 C2 120.70(17)
C4 C3 H3 119.7
C2 C3 H3 119.7
C5 C4 C3 119.65(17)
C5 C4 H4 120.2
C3 C4 H4 120.2
C6 C5 C4 120.21(16)
C6 C5 H5 119.9
C4 C5 H5 119.9
C5 C6 C7 120.16(17)
C5 C6 H6 119.9
C7 C6 H6 119.9
C2 C7 C6 120.26(16)
C2 C7 H7 119.9
C6 C7 H7 119.9
C13 C8 C9 118.54(16)
C13 C8 C1 123.89(16)
C9 C8 C1 117.55(16)
C10 C9 C8 120.74(18)
C10 C9 H9 119.6
C8 C9 H9 119.6
C9 C10 C11 120.23(18)
C9 C10 H10 119.9
C11 C10 H10 119.9
C12 C11 C10 119.66(17)
C12 C11 H11 120.2
C10 C11 H11 120.2
C11 C12 C13 120.10(19)
C11 C12 H12 120.0
C13 C12 H12 120.0
C8 C13 C12 120.71(18)
C8 C13 H13 119.6
C12 C13 H13 119.6
N1 C14 C1 115.60(15)
N1 C14 H14A 108.4
C1 C14 H14A 108.4
N1 C14 H14B 108.4
C1 C14 H14B 108.4
H14A C14 H14B 107.4
N1 C15 C16 109.79(15)
N1 C15 H15A 109.7
C16 C15 H15A 109.7
N1 C15 H15B 109.7
C16 C15 H15B 109.7
H15A C15 H15B 108.2
C17 C16 C21 118.54(19)
C17 C16 C15 121.48(18)
C21 C16 C15 119.99(17)
C16 C17 C18 120.5(2)
C16 C17 H17 119.8
C18 C17 H17 119.8
C19 C18 C17 120.0(2)
C19 C18 H18 120.0
C17 C18 H18 120.0
C18 C19 C20 120.1(2)
C18 C19 H19 119.9
C20 C19 H19 119.9
C19 C20 C21 119.6(2)
C19 C20 H20 120.2
C21 C20 H20 120.2
C20 C21 C16 121.2(2)
C20 C21 H21 119.4
C16 C21 H21 119.4
C14 N1 C15 115.38(14)
C14 N1 H1 109.4(14)
C15 N1 H1 109.6(14)
C1 O1 H1A 109.5

loop_
_geom_bond_atom_site_label_1
_geom_bond_atom_site_label_2
_geom_bond_distance
C1 O1 1.430(2)
C1 C2 1.527(2)
C1 C8 1.535(2)
C1 C14 1.538(2)
C2 C7 1.390(2)
C2 C3 1.395(2)
C3 C4 1.392(2)
C3 H3 0.9500
C4 C5 1.386(3)
C4 H4 0.9500
C5 C6 1.381(3)
C5 H5 0.9500
C6 C7 1.395(2)
C6 H6 0.9500
C7 H7 0.9500
C8 C13 1.389(3)
C8 C9 1.394(2)
C9 C10 1.384(3)
C9 H9 0.9500
C10 C11 1.386(3)
C10 H10 0.9500
C11 C12 1.382(3)
C11 H11 0.9500
C12 C13 1.391(2)
C12 H12 0.9500
C13 H13 0.9500
C14 N1 1.467(2)
C14 H14A 0.9900
C14 H14B 0.9900
C15 N1 1.477(2)
C15 C16 1.504(3)
C15 H15A 0.9900
C15 H15B 0.9900
C16 C17 1.387(3)
C16 C21 1.391(3)
C17 C18 1.394(3)
C17 H17 0.9500
C18 C19 1.380(3)
C18 H18 0.9500
C19 C20 1.381(3)
C19 H19 0.9500
C20 C21 1.386(3)
C20 H20 0.9500
C21 H21 0.9500
N1 H1 0.87(3)
O1 H1A 0.8400

loop_
_cod_related_entry_id
_cod_related_entry_database
_cod_related_entry_code
1 ChemSpider 362138
